data_2001819
loop_
_publ_author_name
'Rheingold, A. L.'
'White, C. B.'
'Haggerty, B. S.'
'Kirlin, P.'
'Gardiner, R. A.'

_publ_section_title
;
 Barium bis(trimethylacetate)--18-crown-6 (1/1)
;
_journal_issue 4
_journal_name_full 'Acta Crystallographica Section C'
_journal_page_first 808
_journal_page_last 810
_journal_paper_doi 10.1107/S0108270192010825
_journal_volume 49
_journal_year 1993
_chemical_formula_sum 'C22 H42 Ba O10'
_chemical_formula_weight 603.9
_space_group_IT_number 2
_space_group_name_Hall '-P 1'
_space_group_name_H-M_alt 'P -1'
_symmetry_cell_setting triclinic
_symmetry_space_group_name_Hall '-P 1'
_symmetry_space_group_name_H-M 'P -1'
_atom_type_scat_source IntTabIV
_cell_angle_alpha 82.17(9)
_cell_angle_beta 70.42(9)
_cell_angle_gamma 71.75(9)
_cell_formula_units_Z 1
_cell_length_a 7.705(11)
_cell_length_b 9.664(10)
_cell_length_c 11.285(14)
_cell_measurement_reflns_used 25
_cell_measurement_temperature 295
_cell_measurement_theta_max 25
_cell_measurement_theta_min 20
_cell_volume 751.4(17)
_diffrn_measurement_device 'Siemens P4'
_diffrn_measurement_method \w
_diffrn_radiation_type MoK\a
_diffrn_radiation_wavelength 0.71073
_diffrn_reflns_av_R_equivalents 0.0276
_diffrn_reflns_limit_h_max 8
_diffrn_reflns_limit_h_min -7
_diffrn_reflns_limit_k_max 10
_diffrn_reflns_limit_k_min -10
_diffrn_reflns_limit_l_max 12
_diffrn_reflns_limit_l_min 0
_diffrn_reflns_number 2085
_diffrn_reflns_theta_max 45.0
_diffrn_standards_decay_% <2
_diffrn_standards_interval_count 197
_diffrn_standards_number 3
_exptl_absorpt_coefficient_mu 1.365
_exptl_absorpt_correction_type none
_exptl_crystal_colour Colorless
_exptl_crystal_density_diffrn 1.334
_exptl_crystal_description Cube
_exptl_crystal_size_max 0.48
_exptl_crystal_size_mid 0.40
_exptl_crystal_size_min 0.40
_refine_diff_density_max 2.91
_refine_diff_density_min -0.54
_refine_ls_extinction_coef '1.88553, 0.00211'
_refine_ls_extinction_method 'Empirical isotropic'
_refine_ls_goodness_of_fit_obs 1.72
_refine_ls_hydrogen_treatment noref
_refine_ls_number_parameters 152
_refine_ls_number_reflns 1922
_refine_ls_R_factor_obs 0.0561
_refine_ls_shift/esd_max 0.035
_refine_ls_structure_factor_coef F
_refine_ls_weighting_details 'w = 1/[\s^2^(F~o~)+0.001F~o~^2^]'
_refine_ls_weighting_scheme calc
_refine_ls_wR_factor_obs 0.0732
_reflns_number_observed 1922
_reflns_number_total 1966
_reflns_observed_criterion F~o~>4\s(F~o~)
_cod_data_source_file cr1022.cif
_cod_data_source_block cr1022_structure_1_of_1
_cod_depositor_comments
;
The following automatic conversions were performed:

'_refine_ls_weighting_scheme' value '1/[\s^2^(F~o~)+0.001F~o~^2^]'
was changed to 'calc'. New tag '_refine_ls_weighting_details' was
created. The value of the new tag was set to 'w =
1/[\s^2^(F~o~)+0.001F~o~^2^]'.

Automatic conversion script
Id: cif_fix_values 3143 2015-03-26 13:38:13Z robertas 
;
_cod_original_cell_volume 751.7(15)
_cod_original_formula_sum 'C22 H42 O10 Ba1'
_cod_database_code 2001819

loop_
_space_group_symop_id
_space_group_symop_operation_xyz
1 x,y,z
2 -x,-y,-z

loop_
_atom_site_label
_atom_site_fract_x
_atom_site_fract_y
_atom_site_fract_z
_atom_site_U_iso_or_equiv
Ba 0 0 0 .0400(10)
O(1) .3316(9) .0095(7) -.2014(6) .061(3)
O(2) .3641(9) -.1747(7) .0119(6) .061(3)
O(3) .0229(10) -.2266(7) .1868(6) .063(3)
O(4) -.0919(13) .2695(7) .1103(6) .082(4)
O(5) .0445(9) .0834(7) .2184(6) .063(3)
C(1) -.3247(17) -.1386(13) .2724(11) .081(6)
C(2) .5112(14) -.0488(13) -.1778(11) .076(5)
C(3) .5108(14) -.1945(13) -.1082(11) .080(5)
C(4) .3582(16) -.3078(11) .0819(11) .072(5)
C(5) .2055(15) -.2758(11) .2055(10) .070(5)
C(6) -.1325(17) -.1925(11) .3016(10) .074(5)
C(7) -.0573(13) .2085(10) .2116(9) .053(4)
C(8) -.1570(15) .3008(10) .3332(9) .062(4)
C(9) -.012(2) .3625(19) .3547(15) .146(11)
C(10) -.225(3) .2059(19) .4426(13) .185(15)
C(11) -.322(3) .426(2) .3227(17) .241(16)
H(1A) -.4310 -.1260 .3487 .080
H(1B) -.3299 -.2120 .2252 .080
H(2A) .6152 -.0591 -.2552 .080
H(3A) .4879 -.2558 -.1581 .080
H(3B) .6336 -.2411 -.0959 .080
H(4A) .4808 -.3564 .0938 .080
H(4B) .3288 -.3706 .0370 .080
H(5A) .2131 -.3612 .2602 .080
H(5B) .2230 -.2008 .2444 .080
H(6A) -.1205 -.1151 .3407 .080
H(6B) -.1285 -.2760 .3585 .080
H(9A) -.0689 .4190 .4290 .080
H(9B) .0938 .2825 .3647 .080
H(9C) .0325 .4229 .2832 .080
H(10A) -.2855 .2631 .5165 .080
H(10B) -.3167 .1677 .4278 .080
H(10C) -.1197 .1268 .4548 .080
H(11A) -.3791 .4793 .3989 .080
H(11B) -.2692 .4877 .2547 .080
H(11C) -.4173 .3964 .3041 .080

loop_
_geom_angle_atom_site_label_1
_geom_angle_atom_site_label_2
_geom_angle_atom_site_label_3
_geom_angle
_geom_angle_publ_flag
O(1) Ba O(2) 60.2(2) yes
O(2) Ba O(3) 60.6(2) yes
O(2) Ba O(4) 109.5(3) yes
O(1) Ba O(5) 107.2(2) yes
O(3) Ba O(5) 66.7(2) yes
O(1) Ba C(7) 109.7(2) yes
O(3) Ba C(7) 85.8(2) yes
O(5) Ba C(7) 22.8(2) yes
O(2) Ba O(1A) 119.8(2) yes
O(4) Ba O(1A) 78.8(2) yes
C(7) Ba O(1A) 70.3(2) yes
O(3) Ba O(2A) 119.4(2) yes
O(5) Ba O(2A) 106.1(2) yes
O(1A) Ba O(2A) 60.2(2) yes
O(4) Ba O(3A) 70.8(2) yes
C(7) Ba O(3A) 94.2(2) yes
O(5) Ba O(4A) 134.0(2) yes
O(5) Ba O(5A) 180.00(10) yes
C(7) Ba C(7A) 180.00(10) yes
Ba O(1) C(2) 117.1(6) yes
C(2) O(1) C(1A) 111.2(9) yes
Ba O(2) C(4) 113.2(6) yes
Ba O(3) C(5) 112.8(6) yes
C(5) O(3) C(6) 113.1(9) yes
Ba O(5) C(7) 93.1(7) yes
O(1) Ba O(3) 119.4(2) yes
O(1) Ba O(4) 101.2(2) yes
O(3) Ba O(4) 109.2(2) yes
O(2) Ba O(5) 73.9(2) yes
O(4) Ba O(5) 46.0(2) yes
O(2) Ba C(7) 94.0(2) yes
O(4) Ba C(7) 23.9(2) yes
O(1) Ba O(1A) 180.00(10) yes
O(3) Ba O(1A) 60.6(2) yes
O(5) Ba O(1A) 72.8(2) yes
O(2) Ba O(2A) 180.00(10) yes
O(4) Ba O(2A) 70.5(3) yes
C(7) Ba O(2A) 86.0(2) yes
O(3) Ba O(3A) 180.00(10) yes
O(5) Ba O(3A) 113.3(2) yes
O(4) Ba O(4A) 180.00(10) yes
C(7) Ba O(4A) 156.1(2) yes
C(7) Ba O(5A) 157.2(2) yes
O(5A) Ba C(7A) 22.8(2) yes
Ba O(1) C(1A) 116.8(5) yes
Ba O(2) C(3) 113.8(6) yes
C(3) O(2) C(4) 112.9(7) yes
Ba O(3) C(6) 112.8(5) yes
Ba O(4) C(7) 93.0(6) yes
C(6) C(1) O(1A) 109.1(10) yes
O(1) C(2) C(3) 107.4(10) yes
O(2) C(4) C(5) 108.8(7) yes
O(3) C(6) C(1) 109.6(10) yes
Ba C(7) O(5) 64.1(6) yes
Ba C(7) C(8) 159.5(7) yes
O(5) C(7) C(8) 119.3(9) yes
C(7) C(8) C(10) 109.4(10) yes
C(7) C(8) C(11) 113.0(11) yes
C(10) C(8) C(11) 108.9(12) yes
O(2) C(3) C(2) 110.4(8) yes
O(3) C(5) C(4) 109.6(10) yes
Ba C(7) O(4) 63.1(5) yes
O(4) C(7) O(5) 123.8(9) yes
O(4) C(7) C(8) 116.9(7) yes
C(7) C(8) C(9) 108.7(9) yes
C(9) C(8) C(10) 109.8(14) yes
C(9) C(8) C(11) 107.0(14) yes

loop_
_geom_bond_atom_site_label_1
_geom_bond_atom_site_label_2
_geom_bond_distance
_geom_bond_publ_flag
Ba O(1) 2.813(6) yes
Ba O(3) 2.832(6) yes
Ba O(5) 2.847(8) yes
O(1) C(2) 1.423(13) yes
O(2) C(3) 1.436(11) yes
O(3) C(5) 1.416(15) yes
O(4) C(7) 1.283(12) yes
C(1) C(6) 1.540(19) yes
C(4) C(5) 1.489(14) yes
C(8) C(9) 1.51(3) yes
C(8) C(11) 1.48(2) yes
Ba O(2) 2.825(6) yes
Ba O(4) 2.822(8) yes
Ba C(7) 3.160(11) yes
O(1) C(1A) 1.384(13) yes
O(2) C(4) 1.419(12) yes
O(3) C(6) 1.433(11) yes
O(5) C(7) 1.228(10) yes
C(2) C(3) 1.515(17) yes
C(7) C(8) 1.572(13) yes
C(8) C(10) 1.483(19) yes
